data_7208695
loop_
_publ_author_name
'Thu\'ery, Pierre'

_publ_section_title
;
 Uranyl and mixed uranyl--lanthanide complexes with
 p-sulfonatocalix[4]arene
;
_journal_issue 20
_journal_name_full CrystEngComm
_journal_page_first 6369
_journal_paper_doi 10.1039/c2ce25577d
_journal_volume 14
_journal_year 2012
_chemical_absolute_configuration unk
_chemical_formula_sum 'C56 H100 Ce2 O64 S8 U'
_chemical_formula_weight 2572.11
_space_group_IT_number 4
_symmetry_cell_setting monoclinic
_symmetry_space_group_name_Hall 'P 2yb'
_symmetry_space_group_name_H-M 'P 1 21 1'
_atom_sites_solution_hydrogens geom
_atom_sites_solution_primary direct
_atom_sites_solution_secondary difmap
_audit_creation_method SHELXL-97
_cell_angle_alpha 90.00
_cell_angle_beta 90.578(6)
_cell_angle_gamma 90.00
_cell_formula_units_Z 2
_cell_length_a 11.6416(11)
_cell_length_b 32.870(3)
_cell_length_c 12.0455(10)
_cell_measurement_reflns_used 96766
_cell_measurement_temperature 150(2)
_cell_measurement_theta_max 25.68
_cell_measurement_theta_min 3.03
_cell_volume 4609.1(7)
_computing_cell_refinement 'HKL2000 (Otwinowski & Minor, 1997)'
_computing_data_collection 'COLLECT (Nonius, 1998)'
_computing_data_reduction 'HKL2000 (Otwinowski & Minor, 1997)'
_computing_molecular_graphics 'SHELXTL (Sheldrick, 2008)'
_computing_publication_material 'SHELXTL (Sheldrick, 2008); PLATON (Spek, 2003)'
_computing_structure_refinement 'SHELXL-97 (Sheldrick, 2008)'
_computing_structure_solution 'SHELXS-97 (Sheldrick, 2008)'
_diffrn_ambient_temperature 150(2)
_diffrn_measured_fraction_theta_full 0.996
_diffrn_measured_fraction_theta_max 0.996
_diffrn_measurement_device_type 'Nonius Kappa-CCD area-detector diffractometer'
_diffrn_measurement_method 'two \f and seven \w scans with 2\% steps (530 frames)'
_diffrn_radiation_monochromator graphite
_diffrn_radiation_source 'fine-focus sealed tube'
_diffrn_radiation_type MoK\a
_diffrn_radiation_wavelength 0.71073
_diffrn_reflns_av_R_equivalents 0.0433
_diffrn_reflns_av_sigmaI/netI 0.0670
_diffrn_reflns_limit_h_max 14
_diffrn_reflns_limit_h_min -14
_diffrn_reflns_limit_k_max 39
_diffrn_reflns_limit_k_min -40
_diffrn_reflns_limit_l_max 14
_diffrn_reflns_limit_l_min -14
_diffrn_reflns_number 96766
_diffrn_reflns_theta_full 25.68
_diffrn_reflns_theta_max 25.68
_diffrn_reflns_theta_min 3.03
_diffrn_standards_decay_% 0
_diffrn_standards_interval_time 0
_diffrn_standards_number 0
_exptl_absorpt_coefficient_mu 3.018
_exptl_absorpt_correction_T_max 0.810
_exptl_absorpt_correction_T_min 0.566
_exptl_absorpt_correction_type multi-scan
_exptl_absorpt_process_details 'SCALEPACK (Otwinowski & Minor, 1997)'
_exptl_crystal_colour 'translucent light yellow'
_exptl_crystal_density_diffrn 1.853
_exptl_crystal_density_method 'not measured'
_exptl_crystal_description platelet
_exptl_crystal_F_000 2568
_exptl_crystal_size_max 0.16
_exptl_crystal_size_mid 0.14
_exptl_crystal_size_min 0.07
_refine_diff_density_max 2.502
_refine_diff_density_min -2.237
_refine_diff_density_rms 0.182
_refine_ls_abs_structure_details 'Flack H D (1983), Acta Cryst. A39, 876-881'
_refine_ls_abs_structure_Flack 0.238(7)
_refine_ls_extinction_method none
_refine_ls_goodness_of_fit_ref 1.029
_refine_ls_hydrogen_treatment constr
_refine_ls_matrix_type full
_refine_ls_number_parameters 1199
_refine_ls_number_reflns 17345
_refine_ls_number_restraints 49
_refine_ls_restrained_S_all 1.030
_refine_ls_R_factor_all 0.0899
_refine_ls_R_factor_gt 0.0756
_refine_ls_shift/su_max 0.001
_refine_ls_shift/su_mean 0.000
_refine_ls_structure_factor_coef Fsqd
_refine_ls_weighting_details 'calc w=1/[\s^2^(Fo^2^)+(0.0879P)^2^+72.9212P] where P=(Fo^2^+2Fc^2^)/3'
_refine_ls_weighting_scheme calc
_refine_ls_wR_factor_gt 0.1803
_refine_ls_wR_factor_ref 0.1886
_reflns_number_gt 14821
_reflns_number_total 17345
_reflns_threshold_expression >2sigma(I)
_cod_data_source_file c2ce25577d.txt
_cod_data_source_block 2
_cod_original_sg_symbol_H-M 'P 21'
_cod_database_code 7208695

loop_
_symmetry_equiv_pos_as_xyz
'x, y, z'
'-x, y+1/2, -z'

loop_
_atom_site_label
_atom_site_type_symbol
_atom_site_fract_x
_atom_site_fract_y
_atom_site_fract_z
_atom_site_U_iso_or_equiv
_atom_site_adp_type
_atom_site_occupancy
_atom_site_symmetry_multiplicity
_atom_site_calc_flag
_atom_site_refinement_flags
U U 0.46208(4) 0.427060(17) 0.55794(4) 0.03146(14) Uani 1 1 d .
Ce1 Ce 0.54023(7) 0.28190(3) 0.17099(7) 0.0336(2) Uani 1 1 d .
Ce2 Ce 1.07202(7) 0.24272(3) 0.78229(7) 0.0325(2) Uani 1 1 d .
S1 S 0.2137(3) 0.41435(12) 0.6490(3) 0.0354(9) Uani 1 1 d .
S2 S 0.3827(3) 0.43053(14) 1.2704(3) 0.0335(8) Uani 1 1 d .
S3 S -0.2479(3) 0.42607(14) 1.4440(3) 0.0340(7) Uani 1 1 d .
S4 S -0.4132(5) 0.40302(18) 0.8330(4) 0.0639(16) Uani 1 1 d .
S5 S 0.7095(3) 0.19956(12) 0.0219(3) 0.0317(8) Uani 1 1 d .
S6 S 0.8173(3) 0.22631(13) 0.5819(3) 0.0357(9) Uani 1 1 d .
S7 S 0.2932(3) 0.16433(12) 0.8819(3) 0.0325(8) Uani 1 1 d .
S8 S 0.1254(3) 0.19065(12) 0.2872(3) 0.0326(8) Uani 1 1 d .
O1 O 0.4476(10) 0.4764(4) 0.6084(10) 0.051(3) Uani 1 1 d .
O2 O 0.4703(9) 0.3780(4) 0.5084(10) 0.046(3) Uani 1 1 d U
O3 O 0.3248(9) 0.4024(4) 0.7010(9) 0.042(3) Uani 1 1 d .
O4 O 0.2476(8) 0.4293(4) 0.5370(8) 0.035(2) Uani 1 1 d .
O5 O 0.1256(9) 0.3837(3) 0.6485(10) 0.042(3) Uani 1 1 d .
O6 O 0.0408(9) 0.5571(3) 0.8857(9) 0.037(2) Uani 1 1 d .
H6 H 0.0460 0.5557 0.9578 0.045 Uiso 1 1 d R
O7 O 0.4224(9) 0.4484(3) 1.3737(9) 0.038(2) Uani 1 1 d .
O8 O 0.4750(8) 0.4236(4) 1.1946(8) 0.039(2) Uani 1 1 d .
O9 O 0.3158(10) 0.3944(3) 1.2896(9) 0.041(3) Uani 1 1 d .
O10 O 0.1039(9) 0.5652(3) 1.0999(9) 0.042(3) Uani 1 1 d .
H10 H 0.0338 0.5673 1.1256 0.050 Uiso 1 1 d R
O11 O -0.3520(8) 0.4429(4) 1.4985(10) 0.041(3) Uani 1 1 d .
O12 O -0.1559(8) 0.4202(4) 1.5225(9) 0.042(3) Uani 1 1 d .
O13 O -0.2768(10) 0.3901(4) 1.3783(10) 0.045(3) Uani 1 1 d .
O14 O -0.1153(9) 0.5610(3) 1.1539(9) 0.039(3) Uani 1 1 d .
H14 H -0.1371 0.5614 1.0838 0.047 Uiso 1 1 d R
O15 O -0.4315(9) 0.4057(4) 0.7086(9) 0.044(3) Uani 1 1 d .
O16 O -0.3466(16) 0.3689(5) 0.8623(15) 0.084(5) Uani 1 1 d U
O17 O -0.5261(14) 0.4075(5) 0.8936(14) 0.081(5) Uani 1 1 d U
O18 O -0.1782(9) 0.5560(3) 0.9412(8) 0.037(2) Uani 1 1 d .
H18 H -0.1118 0.5521 0.9017 0.044 Uiso 1 1 d R
O19 O 0.6131(8) 0.2279(3) 0.0408(9) 0.035(2) Uani 1 1 d .
O20 O 0.7077(9) 0.1852(3) -0.0906(8) 0.037(2) Uani 1 1 d .
O21 O 0.8181(8) 0.2165(3) 0.0568(9) 0.034(2) Uani 1 1 d .
O22 O 0.6108(9) 0.0574(4) 0.3026(9) 0.041(3) Uani 1 1 d .
H22 H 0.6583 0.0529 0.3594 0.049 Uiso 1 1 d R
O23 O 0.9345(8) 0.2299(3) 0.6194(9) 0.037(2) Uani 1 1 d .
O24 O 0.7369(8) 0.2409(4) 0.6643(9) 0.042(3) Uani 1 1 d .
O25 O 0.8028(10) 0.2447(4) 0.4727(9) 0.043(3) Uani 1 1 d .
O26 O 0.7168(9) 0.0523(3) 0.5049(9) 0.037(2) Uani 1 1 d .
H26 H 0.6460 0.0472 0.5345 0.044 Uiso 1 1 d R
O27 O 0.1903(9) 0.1814(3) 0.8340(8) 0.037(3) Uani 1 1 d .
O28 O 0.2652(10) 0.1369(4) 0.9743(9) 0.042(3) Uani 1 1 d .
O29 O 0.3768(9) 0.1946(4) 0.9089(8) 0.038(3) Uani 1 1 d .
O30 O 0.4946(9) 0.0476(3) 0.5716(9) 0.038(2) Uani 1 1 d .
H30 H 0.4588 0.0457 0.5075 0.045 Uiso 1 1 d R
O31 O 0.2051(9) 0.2218(3) 0.2485(9) 0.042(3) Uani 1 1 d .
O32 O 0.0729(9) 0.2016(4) 0.3913(9) 0.042(3) Uani 1 1 d .
O33 O 0.0424(10) 0.1797(4) 0.2036(10) 0.047(3) Uani 1 1 d .
O34 O 0.3964(10) 0.0413(3) 0.3682(10) 0.043(3) Uani 1 1 d .
H34 H 0.4592 0.0409 0.3314 0.052 Uiso 1 1 d R
O35 O 0.3808(8) 0.2363(4) 0.1041(9) 0.043(3) Uani 1 1 d .
O36 O 0.5287(11) 0.3012(4) -0.0332(10) 0.050(3) Uani 1 1 d .
O37 O 0.7552(9) 0.2876(4) 0.1628(11) 0.050(3) Uani 1 1 d .
O38 O 0.6276(9) 0.2285(4) 0.3000(9) 0.045(3) Uani 1 1 d .
O39 O 0.3993(10) 0.2639(3) 0.3266(9) 0.039(3) Uani 1 1 d .
O40 O 0.3600(8) 0.3275(3) 0.1495(8) 0.035(2) Uani 1 1 d .
O41 O 0.5962(9) 0.3546(4) 0.1394(11) 0.048(3) Uani 1 1 d .
O42 O 0.5829(10) 0.3191(4) 0.3481(10) 0.046(3) Uani 1 1 d .
O43 O 1.2799(9) 0.2641(4) 0.7980(10) 0.041(3) Uani 1 1 d .
O44 O 1.0933(9) 0.3124(4) 0.8722(10) 0.042(3) Uani 1 1 d .
O45 O 1.0728(11) 0.2375(5) 0.9919(10) 0.058(3) Uani 1 1 d .
O46 O 0.9479(9) 0.1817(4) 0.8346(9) 0.039(3) Uani 1 1 d .
O47 O 1.1668(10) 0.2131(4) 0.6096(9) 0.051(3) Uani 1 1 d .
O48 O 1.0840(13) 0.3000(4) 0.6387(10) 0.061(4) Uani 1 1 d .
O49 O 0.8813(9) 0.2708(4) 0.8404(12) 0.055(3) Uani 1 1 d .
O50 O 0.0549(11) 0.3911(5) 0.3969(12) 0.062(4) Uani 1 1 d .
O51 O 0.380(2) 0.3011(8) 0.625(2) 0.055(6) Uani 0.50 1 d PU
O52 O 0.622(2) 0.3101(8) 0.588(2) 0.050(6) Uani 0.50 1 d PU
O53 O 0.2744(11) 0.3251(4) 0.4344(11) 0.054(3) Uani 1 1 d .
O54 O 0.2818(11) 0.3616(4) 0.9357(11) 0.059(4) Uani 1 1 d .
O55 O -0.0312(10) 0.6325(3) 0.9956(9) 0.042(3) Uani 1 1 d .
O56 O -0.176(2) 0.3532(8) 1.679(2) 0.127(8) Uani 1 1 d .
O57 O -0.1442(11) 0.3167(5) 1.3617(14) 0.073(4) Uani 1 1 d .
O58 O -0.075(2) 0.3698(8) 0.874(2) 0.055(6) Uani 0.50 1 d PU
O59 O -0.193(2) 0.3829(9) 1.088(2) 0.054(6) Uani 0.50 1 d PU
O60 O 0.5379(9) 0.2398(4) 0.7910(9) 0.045(3) Uani 1 1 d .
O61 O 0.1396(10) 0.2984(4) 0.1511(10) 0.046(3) Uani 1 1 d .
O62 O 0.0620(11) 0.2884(4) 0.4118(11) 0.056(3) Uani 1 1 d .
O63 O 0.5062(12) 0.1696(5) 0.4115(12) 0.066(4) Uani 1 1 d .
O64 O 0.4047(10) 0.2139(4) 0.5861(11) 0.054(3) Uani 1 1 d .
O65 O 0.0213(12) 0.3703(5) 0.1766(10) 0.066(4) Uani 1 1 d .
O66 O 0.1064(16) 0.4142(5) -0.0014(14) 0.084(5) Uani 1 1 d .
C1 C 0.0078(13) 0.5024(5) 0.7599(13) 0.037(4) Uani 1 1 d .
C2 C 0.0513(12) 0.4688(4) 0.7050(12) 0.030(3) Uani 1 1 d .
H2 H 0.0051 0.4548 0.6544 0.036 Uiso 1 1 calc R
C3 C 0.1601(13) 0.4562(5) 0.7241(12) 0.033(3) Uani 1 1 d .
C4 C 0.2333(11) 0.4751(5) 0.8020(11) 0.030(3) Uani 1 1 d .
H4 H 0.3078 0.4656 0.8138 0.036 Uiso 1 1 calc R
C5 C 0.1909(12) 0.5088(5) 0.8617(12) 0.031(3) Uani 1 1 d .
C6 C 0.0778(12) 0.5219(4) 0.8378(11) 0.025(3) Uani 1 1 d .
C7 C 0.2623(12) 0.5290(5) 0.9473(13) 0.033(3) Uani 1 1 d .
H7A H 0.2463 0.5580 0.9454 0.040 Uiso 1 1 calc R
H7B H 0.3425 0.5253 0.9288 0.040 Uiso 1 1 calc R
C8 C 0.2439(12) 0.5139(5) 1.0630(13) 0.035(3) Uani 1 1 d .
C9 C 0.3115(13) 0.4824(5) 1.1076(12) 0.031(3) Uani 1 1 d .
H9 H 0.3696 0.4711 1.0651 0.038 Uiso 1 1 calc R
C10 C 0.2929(11) 0.4681(5) 1.2133(12) 0.029(3) Uani 1 1 d .
C11 C 0.2091(11) 0.4851(4) 1.2804(12) 0.027(3) Uani 1 1 d .
H11 H 0.1974 0.4752 1.3517 0.033 Uiso 1 1 calc R
C12 C 0.1429(13) 0.5172(5) 1.2396(11) 0.031(3) Uani 1 1 d .
C13 C 0.1614(12) 0.5315(5) 1.1353(11) 0.029(3) Uani 1 1 d .
C14 C 0.0509(11) 0.5346(4) 1.3139(11) 0.028(3) Uani 1 1 d .
H14A H 0.0428 0.5634 1.2984 0.033 Uiso 1 1 calc R
H14B H 0.0756 0.5317 1.3907 0.033 Uiso 1 1 calc R
C15 C -0.0653(12) 0.5142(5) 1.2993(14) 0.036(4) Uani 1 1 d .
C16 C -0.0966(12) 0.4827(5) 1.3649(12) 0.031(3) Uani 1 1 d U
H16 H -0.0453 0.4727 1.4179 0.038 Uiso 1 1 calc R
C17 C -0.2050(12) 0.4652(4) 1.3537(12) 0.030(3) Uani 1 1 d .
C18 C -0.2807(13) 0.4768(4) 1.2686(12) 0.030(3) Uani 1 1 d .
H18A H -0.3506 0.4635 1.2592 0.036 Uiso 1 1 calc R
C19 C -0.2504(13) 0.5089(5) 1.1972(14) 0.036(4) Uani 1 1 d .
C20 C -0.1428(12) 0.5282(5) 1.2159(12) 0.030(3) Uani 1 1 d .
C21 C -0.3305(13) 0.5221(5) 1.1065(13) 0.038(4) Uani 1 1 d .
H21A H -0.3261 0.5514 1.0988 0.046 Uiso 1 1 calc R
H21B H -0.4085 0.5152 1.1271 0.046 Uiso 1 1 calc R
C22 C -0.3037(13) 0.5021(6) 0.9930(13) 0.043(4) Uani 1 1 d .
C23 C -0.3604(12) 0.4657(5) 0.9670(14) 0.038(4) Uani 1 1 d .
H23 H -0.4122 0.4541 1.0160 0.045 Uiso 1 1 calc R
C24 C -0.3369(13) 0.4475(6) 0.8661(13) 0.043(4) Uani 1 1 d .
C25 C -0.2574(13) 0.4639(5) 0.7906(13) 0.035(3) Uani 1 1 d .
H25 H -0.2441 0.4510 0.7232 0.042 Uiso 1 1 calc R
C26 C -0.2005(12) 0.4986(5) 0.8176(12) 0.031(3) Uani 1 1 d .
C27 C -0.2278(13) 0.5188(5) 0.9199(14) 0.039(4) Uani 1 1 d .
C28 C -0.1161(13) 0.5159(5) 0.7368(13) 0.036(3) Uani 1 1 d .
H28A H -0.1198 0.5454 0.7399 0.043 Uiso 1 1 calc R
H28B H -0.1381 0.5076 0.6623 0.043 Uiso 1 1 calc R
C29 C 0.5480(13) 0.1047(5) 0.1672(12) 0.034(3) Uani 1 1 d .
C30 C 0.5760(13) 0.1385(5) 0.0999(12) 0.033(3) Uani 1 1 d .
H30A H 0.5219 0.1487 0.0499 0.039 Uiso 1 1 calc R
C31 C 0.6833(13) 0.1563(5) 0.1078(13) 0.037(4) Uani 1 1 d .
C32 C 0.7644(11) 0.1426(5) 0.1807(11) 0.030(3) Uani 1 1 d .
H32 H 0.8354 0.1556 0.1855 0.036 Uiso 1 1 calc R
C33 C 0.7418(11) 0.1099(5) 0.2471(12) 0.029(3) Uani 1 1 d .
C34 C 0.6364(13) 0.0912(5) 0.2393(14) 0.038(4) Uani 1 1 d .
C35 C 0.8342(13) 0.0971(5) 0.3373(13) 0.037(3) Uani 1 1 d .
H35A H 0.8382 0.0677 0.3420 0.044 Uiso 1 1 calc R
H35B H 0.9092 0.1072 0.3164 0.044 Uiso 1 1 calc R
C36 C 0.8018(11) 0.1142(5) 0.4470(12) 0.031(3) Uani 1 1 d .
C37 C 0.8276(13) 0.1544(6) 0.4630(15) 0.045(4) Uani 1 1 d .
H37 H 0.8683 0.1692 0.4105 0.054 Uiso 1 1 calc R
C38 C 0.7889(12) 0.1732(5) 0.5650(12) 0.032(3) Uani 1 1 d .
C39 C 0.7338(12) 0.1522(5) 0.6469(12) 0.036(4) Uani 1 1 d .
H39 H 0.7138 0.1651 0.7127 0.043 Uiso 1 1 calc R
C40 C 0.7083(11) 0.1112(5) 0.6299(12) 0.031(3) Uani 1 1 d .
C41 C 0.7413(12) 0.0931(5) 0.5263(11) 0.029(3) Uani 1 1 d .
C42 C 0.6497(13) 0.0868(5) 0.7200(12) 0.037(4) Uani 1 1 d .
H42A H 0.6804 0.0944 0.7922 0.044 Uiso 1 1 calc R
H42B H 0.6638 0.0580 0.7089 0.044 Uiso 1 1 calc R
C43 C 0.5186(13) 0.0955(5) 0.7148(11) 0.031(3) Uani 1 1 d .
C44 C 0.4721(13) 0.1248(5) 0.7870(11) 0.032(3) Uani 1 1 d .
H44 H 0.5191 0.1382 0.8381 0.039 Uiso 1 1 calc R
C45 C 0.3549(13) 0.1336(5) 0.7811(13) 0.035(3) Uani 1 1 d .
C46 C 0.2824(12) 0.1145(5) 0.7015(12) 0.033(3) Uani 1 1 d .
H46 H 0.2046 0.1209 0.6977 0.040 Uiso 1 1 calc R
C47 C 0.3286(12) 0.0864(5) 0.6299(12) 0.032(3) Uani 1 1 d .
C48 C 0.4472(11) 0.0774(5) 0.6375(11) 0.031(3) Uani 1 1 d .
C49 C 0.2516(11) 0.0681(5) 0.5408(11) 0.027(3) Uani 1 1 d .
H49A H 0.1725 0.0693 0.5649 0.032 Uiso 1 1 calc R
H49B H 0.2717 0.0397 0.5308 0.032 Uiso 1 1 calc R
C50 C 0.2623(13) 0.0905(5) 0.4290(13) 0.035(3) Uani 1 1 d .
C51 C 0.1960(14) 0.1256(5) 0.4124(13) 0.034(3) Uani 1 1 d .
H51 H 0.1444 0.1345 0.4656 0.041 Uiso 1 1 calc R
C52 C 0.2104(11) 0.1469(5) 0.3125(13) 0.032(3) Uani 1 1 d .
C53 C 0.2864(13) 0.1341(5) 0.2353(12) 0.035(4) Uani 1 1 d .
H53 H 0.2958 0.1492 0.1707 0.042 Uiso 1 1 calc R
C54 C 0.3504(11) 0.0990(5) 0.2510(11) 0.029(3) Uani 1 1 d .
C55 C 0.3380(13) 0.0771(5) 0.3473(14) 0.038(4) Uani 1 1 d .
C56 C 0.4351(13) 0.0849(5) 0.1594(11) 0.032(3) Uani 1 1 d .
H56A H 0.4454 0.0556 0.1650 0.038 Uiso 1 1 calc R
H56B H 0.4014 0.0906 0.0871 0.038 Uiso 1 1 calc R

loop_
_atom_site_aniso_label
_atom_site_aniso_U_11
_atom_site_aniso_U_22
_atom_site_aniso_U_33
_atom_site_aniso_U_23
_atom_site_aniso_U_13
_atom_site_aniso_U_12
U 0.0252(2) 0.0399(3) 0.0293(3) -0.0009(3) 0.00117(19) -0.0007(2)
Ce1 0.0266(4) 0.0403(5) 0.0338(5) -0.0020(4) -0.0004(3) 0.0005(3)
Ce2 0.0244(4) 0.0416(5) 0.0314(4) -0.0006(4) 0.0003(3) -0.0009(3)
S1 0.0271(17) 0.041(2) 0.039(2) -0.0021(15) 0.0051(15) -0.0017(14)
S2 0.0282(16) 0.041(2) 0.0315(17) 0.0014(18) -0.0021(13) 0.0024(17)
S3 0.0260(15) 0.039(2) 0.0368(18) 0.004(2) -0.0009(13) -0.0010(18)
S4 0.079(4) 0.075(4) 0.038(3) 0.017(2) -0.024(2) -0.042(3)
S5 0.0229(17) 0.042(2) 0.0307(19) -0.0010(16) 0.0026(14) -0.0009(15)
S6 0.0283(18) 0.042(2) 0.036(2) 0.0009(17) -0.0050(16) -0.0025(16)
S7 0.0240(17) 0.046(2) 0.0270(19) -0.0021(16) 0.0005(14) 0.0003(15)
S8 0.0254(17) 0.037(2) 0.035(2) 0.0006(16) -0.0003(14) 0.0028(14)
O1 0.033(6) 0.071(9) 0.050(7) 0.027(6) 0.000(5) 0.009(6)
O2 0.025(5) 0.063(7) 0.049(6) 0.025(5) -0.013(4) 0.003(4)
O3 0.036(6) 0.052(7) 0.038(6) -0.004(5) 0.014(5) -0.001(5)
O4 0.036(5) 0.042(6) 0.027(5) 0.000(5) 0.002(4) 0.002(5)
O5 0.037(6) 0.030(6) 0.061(8) -0.002(5) 0.008(5) -0.004(5)
O6 0.039(6) 0.035(6) 0.038(6) -0.003(5) -0.005(5) 0.006(5)
O7 0.036(6) 0.044(6) 0.033(6) 0.007(5) 0.000(5) 0.001(5)
O8 0.031(5) 0.041(6) 0.046(6) 0.004(6) 0.003(4) 0.009(5)
O9 0.046(6) 0.038(6) 0.038(6) -0.001(5) -0.008(5) 0.000(5)
O10 0.035(6) 0.044(7) 0.045(7) 0.007(5) -0.005(5) 0.010(5)
O11 0.019(5) 0.057(7) 0.047(7) 0.003(5) 0.008(5) -0.004(4)
O12 0.029(5) 0.049(8) 0.049(6) 0.008(6) 0.001(5) -0.008(5)
O13 0.043(6) 0.045(7) 0.046(7) -0.009(5) 0.027(5) -0.009(5)
O14 0.032(6) 0.044(7) 0.040(6) 0.005(5) -0.001(5) -0.003(5)
O15 0.027(5) 0.068(8) 0.037(6) -0.001(5) -0.006(5) -0.012(5)
O16 0.093(8) 0.072(8) 0.086(8) 0.007(7) -0.026(7) -0.013(7)
O17 0.065(7) 0.102(8) 0.078(8) 0.000(7) 0.005(6) -0.037(7)
O18 0.029(5) 0.050(7) 0.030(6) -0.002(5) 0.001(4) -0.003(5)
O19 0.017(5) 0.045(7) 0.044(6) 0.000(5) -0.001(4) 0.006(4)
O20 0.028(5) 0.052(7) 0.031(6) 0.002(5) -0.001(4) 0.006(5)
O21 0.013(4) 0.045(7) 0.044(6) -0.001(5) -0.005(4) 0.003(4)
O22 0.032(6) 0.054(7) 0.036(6) 0.000(5) -0.003(5) -0.001(5)
O23 0.024(5) 0.037(6) 0.051(7) -0.004(5) 0.000(5) -0.005(4)
O24 0.023(5) 0.049(7) 0.053(7) 0.002(6) 0.001(5) 0.004(5)
O25 0.053(7) 0.040(6) 0.035(6) 0.003(5) 0.003(5) -0.001(6)
O26 0.035(6) 0.036(6) 0.038(6) 0.006(5) -0.004(5) 0.009(5)
O27 0.031(5) 0.051(7) 0.030(6) -0.001(5) -0.011(4) 0.012(5)
O28 0.039(6) 0.060(8) 0.026(6) -0.007(5) 0.002(5) 0.003(5)
O29 0.035(6) 0.055(7) 0.024(5) -0.007(5) 0.005(4) -0.003(5)
O30 0.042(6) 0.041(6) 0.030(6) -0.003(5) -0.004(5) 0.006(5)
O31 0.039(6) 0.043(7) 0.043(6) 0.014(5) 0.012(5) 0.006(5)
O32 0.034(6) 0.049(7) 0.042(6) -0.002(5) 0.014(5) 0.003(5)
O33 0.043(7) 0.049(7) 0.047(7) -0.008(6) -0.004(5) 0.009(5)
O34 0.043(6) 0.036(6) 0.051(7) 0.002(5) 0.008(5) 0.003(5)
O35 0.025(5) 0.062(8) 0.043(6) -0.012(6) 0.006(4) -0.004(5)
O36 0.067(8) 0.039(7) 0.043(7) 0.002(5) -0.005(6) -0.001(6)
O37 0.036(6) 0.051(8) 0.064(8) -0.017(6) 0.013(6) -0.007(5)
O38 0.036(6) 0.059(8) 0.039(6) -0.008(5) -0.007(5) -0.007(5)
O39 0.042(6) 0.049(7) 0.028(6) -0.002(5) 0.002(5) 0.001(5)
O40 0.028(5) 0.046(7) 0.032(6) -0.004(5) 0.002(4) 0.005(4)
O41 0.032(6) 0.045(7) 0.066(8) -0.014(6) -0.006(6) 0.002(5)
O42 0.046(7) 0.050(7) 0.042(7) -0.013(5) 0.006(5) -0.003(5)
O43 0.024(5) 0.056(7) 0.044(7) 0.002(5) -0.005(5) -0.003(5)
O44 0.033(6) 0.051(7) 0.043(7) -0.011(5) -0.003(5) 0.009(5)
O45 0.050(7) 0.083(10) 0.041(7) 0.004(7) 0.014(6) 0.009(7)
O46 0.026(5) 0.063(8) 0.028(6) 0.002(5) 0.000(4) -0.004(5)
O47 0.045(7) 0.081(9) 0.027(6) -0.008(6) -0.005(5) 0.009(6)
O48 0.087(10) 0.061(9) 0.034(7) 0.011(6) -0.014(7) -0.011(7)
O49 0.019(5) 0.070(9) 0.077(9) -0.021(7) 0.007(5) 0.000(5)
O50 0.041(7) 0.078(10) 0.067(9) -0.006(7) -0.010(6) 0.010(6)
O51 0.037(9) 0.071(10) 0.057(10) 0.038(8) -0.008(8) -0.016(8)
O52 0.050(9) 0.049(10) 0.052(10) 0.012(8) 0.002(8) 0.003(8)
O53 0.047(7) 0.056(8) 0.059(8) 0.001(6) 0.021(6) 0.008(6)
O54 0.042(7) 0.080(10) 0.054(8) 0.017(7) 0.002(6) -0.006(6)
O55 0.047(7) 0.037(6) 0.042(6) 0.006(5) 0.002(5) 0.006(5)
O56 0.098(16) 0.124(18) 0.16(2) -0.016(16) -0.017(15) -0.001(13)
O57 0.032(7) 0.092(12) 0.094(12) 0.005(9) -0.011(7) 0.000(7)
O58 0.052(9) 0.048(10) 0.065(10) -0.008(8) -0.009(8) 0.014(8)
O59 0.039(9) 0.075(10) 0.048(9) 0.007(8) 0.011(8) -0.003(8)
O60 0.031(6) 0.059(8) 0.045(6) 0.008(6) -0.008(5) -0.001(5)
O61 0.039(6) 0.056(8) 0.042(7) 0.012(6) -0.005(5) -0.006(5)
O62 0.047(7) 0.058(9) 0.064(8) 0.001(7) 0.008(6) -0.001(6)
O63 0.056(8) 0.074(10) 0.068(9) -0.008(7) 0.005(7) -0.017(7)
O64 0.040(7) 0.071(9) 0.053(8) -0.003(6) 0.007(6) -0.003(6)
O65 0.060(8) 0.106(12) 0.032(7) 0.001(7) 0.008(6) -0.006(8)
O66 0.094(12) 0.082(13) 0.076(11) -0.006(8) 0.001(9) 0.002(9)
C1 0.034(8) 0.044(10) 0.033(8) 0.006(7) -0.010(7) -0.003(7)
C2 0.030(7) 0.028(8) 0.031(8) 0.005(6) 0.004(6) -0.010(6)
C3 0.032(8) 0.041(9) 0.027(8) 0.002(6) 0.012(6) -0.007(6)
C4 0.018(6) 0.058(10) 0.014(6) 0.006(6) -0.004(5) 0.000(6)
C5 0.021(7) 0.045(9) 0.026(8) 0.004(6) -0.011(6) -0.004(6)
C6 0.029(7) 0.032(8) 0.014(6) 0.008(6) -0.003(5) -0.002(6)
C7 0.028(7) 0.033(9) 0.038(8) 0.005(6) -0.009(6) -0.007(6)
C8 0.027(7) 0.043(9) 0.035(8) 0.010(7) 0.000(6) -0.004(6)
C9 0.033(8) 0.038(9) 0.023(7) 0.000(6) -0.007(6) 0.004(6)
C10 0.014(6) 0.042(9) 0.032(8) 0.002(6) -0.005(5) -0.003(6)
C11 0.018(6) 0.040(9) 0.024(7) 0.004(6) -0.005(5) -0.006(6)
C12 0.031(7) 0.043(9) 0.019(7) 0.000(6) 0.000(6) 0.000(6)
C13 0.029(7) 0.041(9) 0.017(7) -0.001(6) -0.003(5) 0.002(6)
C14 0.027(7) 0.034(8) 0.022(7) 0.011(6) -0.002(5) 0.005(6)
C15 0.017(6) 0.042(9) 0.049(10) -0.016(7) 0.002(6) -0.008(6)
C16 0.024(6) 0.041(7) 0.029(6) 0.004(5) -0.015(5) 0.002(5)
C17 0.029(7) 0.028(8) 0.035(8) -0.001(6) 0.013(6) -0.006(6)
C18 0.034(7) 0.027(8) 0.029(8) -0.005(6) 0.007(6) -0.003(6)
C19 0.026(7) 0.050(10) 0.033(8) 0.002(7) 0.006(6) 0.004(6)
C20 0.029(7) 0.035(9) 0.028(8) -0.008(6) 0.009(6) -0.002(6)
C21 0.029(8) 0.052(10) 0.033(8) -0.011(7) 0.007(6) 0.004(7)
C22 0.028(8) 0.070(12) 0.031(9) 0.010(8) 0.004(6) -0.005(7)
C23 0.020(7) 0.046(10) 0.047(10) 0.006(8) -0.008(6) -0.008(6)
C24 0.030(8) 0.068(12) 0.029(8) -0.012(7) 0.003(6) -0.024(7)
C25 0.032(8) 0.039(9) 0.034(8) 0.005(7) 0.002(6) 0.001(7)
C26 0.025(7) 0.045(9) 0.022(7) 0.003(6) 0.006(6) 0.011(6)
C27 0.027(7) 0.036(9) 0.054(10) 0.022(8) 0.008(7) 0.002(6)
C28 0.036(8) 0.041(9) 0.031(8) 0.008(7) -0.001(6) -0.008(7)
C29 0.032(8) 0.042(9) 0.030(8) 0.004(7) 0.003(6) 0.009(7)
C30 0.033(8) 0.037(9) 0.029(8) -0.002(6) 0.000(6) 0.007(6)
C31 0.031(8) 0.054(11) 0.025(8) 0.005(7) 0.002(6) -0.008(7)
C32 0.019(6) 0.057(10) 0.014(6) -0.004(6) -0.002(5) 0.002(6)
C33 0.010(6) 0.047(10) 0.031(8) -0.002(7) 0.004(5) 0.000(6)
C34 0.037(8) 0.026(8) 0.050(10) 0.001(7) 0.008(7) 0.002(6)
C35 0.030(8) 0.044(9) 0.035(8) 0.008(7) 0.001(6) 0.002(7)
C36 0.017(6) 0.044(10) 0.032(8) -0.001(6) -0.005(6) 0.010(6)
C37 0.028(8) 0.055(12) 0.051(10) 0.021(8) 0.005(7) 0.008(7)
C38 0.023(7) 0.048(10) 0.026(8) -0.005(6) -0.006(6) 0.000(6)
C39 0.026(7) 0.059(11) 0.024(8) 0.005(7) 0.000(6) 0.001(7)
C40 0.017(6) 0.044(10) 0.033(8) 0.002(7) -0.007(6) 0.008(6)
C41 0.032(7) 0.036(9) 0.018(7) 0.001(6) -0.013(6) 0.006(6)
C42 0.040(9) 0.047(10) 0.023(8) 0.003(7) -0.003(6) -0.009(7)
C43 0.039(8) 0.035(8) 0.018(7) 0.010(6) -0.010(6) -0.004(6)
C44 0.042(8) 0.044(9) 0.011(6) 0.002(6) -0.005(6) -0.010(7)
C45 0.032(8) 0.041(9) 0.032(8) 0.010(7) -0.009(6) -0.001(6)
C46 0.022(7) 0.053(10) 0.024(7) 0.014(7) -0.008(6) 0.001(6)
C47 0.027(8) 0.036(9) 0.033(8) 0.005(6) 0.005(6) -0.001(6)
C48 0.021(7) 0.050(10) 0.022(7) 0.004(6) 0.001(5) 0.005(6)
C49 0.015(6) 0.045(9) 0.021(7) -0.003(6) -0.003(5) 0.006(6)
C50 0.039(8) 0.029(8) 0.035(8) -0.007(6) -0.003(7) -0.003(6)
C51 0.038(8) 0.032(9) 0.033(8) -0.006(7) -0.001(7) -0.002(7)
C52 0.016(6) 0.047(9) 0.034(8) 0.004(7) 0.006(6) 0.006(6)
C53 0.042(9) 0.046(10) 0.018(7) 0.000(6) 0.011(6) 0.002(7)
C54 0.017(6) 0.046(9) 0.024(7) 0.000(6) 0.000(5) 0.004(6)
C55 0.032(8) 0.036(9) 0.045(9) -0.011(7) -0.018(7) 0.000(6)
C56 0.041(8) 0.038(9) 0.017(7) -0.003(6) -0.004(6) 0.005(6)

loop_
_atom_type_symbol
_atom_type_description
_atom_type_scat_dispersion_real
_atom_type_scat_dispersion_imag
_atom_type_scat_source
C C 0.0033 0.0016 'International Tables Vol C Tables 4.2.6.8 and 6.1.1.4'
H H 0.0000 0.0000 'International Tables Vol C Tables 4.2.6.8 and 6.1.1.4'
O O 0.0106 0.0060 'International Tables Vol C Tables 4.2.6.8 and 6.1.1.4'
Ce Ce -0.2486 2.6331 'International Tables Vol C Tables 4.2.6.8 and 6.1.1.4'
U U -9.6767 9.6646 'International Tables Vol C Tables 4.2.6.8 and 6.1.1.4'
S S 0.1246 0.1234 'International Tables Vol C Tables 4.2.6.8 and 6.1.1.4'

loop_
_geom_angle_atom_site_label_1
_geom_angle_atom_site_label_2
_geom_angle_atom_site_label_3
_geom_angle
_geom_angle_site_symmetry_1
_geom_angle_site_symmetry_3
O2 U O1 177.6(5) . .
O2 U O15 87.4(5) . 1_655
O1 U O15 93.6(5) . 1_655
O2 U O11 92.7(5) . 1_654
O1 U O11 89.6(5) . 1_654
O15 U O11 79.5(4) 1_655 1_654
O2 U O7 88.0(5) . 1_554
O1 U O7 91.8(5) . 1_554
O15 U O7 158.3(4) 1_655 1_554
O11 U O7 79.6(4) 1_654 1_554
O2 U O3 88.4(5) . .
O1 U O3 89.8(5) . .
O15 U O3 72.5(4) 1_655 .
O11 U O3 151.9(4) 1_654 .
O7 U O3 128.5(4) 1_554 .
O2 U O4 93.0(4) . .
O1 U O4 84.7(5) . .
O15 U O4 128.1(4) 1_655 .
O11 U O4 152.1(4) 1_654 .
O7 U O4 73.3(3) 1_554 .
O3 U O4 55.6(4) . .
O42 Ce1 O41 67.3(4) . .
O42 Ce1 O35 134.7(4) . .
O41 Ce1 O35 135.4(4) . .
O42 Ce1 O37 78.9(4) . .
O41 Ce1 O37 70.3(4) . .
O35 Ce1 O37 139.9(4) . .
O42 Ce1 O19 143.9(4) . .
O41 Ce1 O19 119.2(4) . .
O35 Ce1 O19 68.5(3) . .
O37 Ce1 O19 71.7(3) . .
O42 Ce1 O36 135.3(4) . .
O41 Ce1 O36 68.1(4) . .
O35 Ce1 O36 78.8(4) . .
O37 Ce1 O36 89.2(4) . .
O19 Ce1 O36 65.7(4) . .
O42 Ce1 O38 75.1(4) . .
O41 Ce1 O38 130.3(4) . .
O35 Ce1 O38 94.2(4) . .
O37 Ce1 O38 71.6(4) . .
O19 Ce1 O38 76.1(4) . .
O36 Ce1 O38 141.1(4) . .
O42 Ce1 O39 67.3(4) . .
O41 Ce1 O39 119.9(4) . .
O35 Ce1 O39 67.8(3) . .
O37 Ce1 O39 133.5(4) . .
O19 Ce1 O39 120.8(3) . .
O36 Ce1 O39 137.3(4) . .
O38 Ce1 O39 69.6(4) . .
O42 Ce1 O40 87.5(4) . .
O41 Ce1 O40 69.2(3) . .
O35 Ce1 O40 73.6(4) . .
O37 Ce1 O40 139.4(4) . .
O19 Ce1 O40 128.5(3) . .
O36 Ce1 O40 74.0(4) . .
O38 Ce1 O40 141.0(4) . .
O39 Ce1 O40 71.6(3) . .
O49 Ce2 O27 135.2(4) . 1_655
O49 Ce2 O43 136.5(4) . .
O27 Ce2 O43 71.5(4) 1_655 .
O49 Ce2 O45 75.0(4) . .
O27 Ce2 O45 72.7(4) 1_655 .
O43 Ce2 O45 87.2(4) . .
O49 Ce2 O44 68.4(4) . .
O27 Ce2 O44 124.4(3) 1_655 .
O43 Ce2 O44 68.2(4) . .
O45 Ce2 O44 68.8(4) . .
O49 Ce2 O23 74.1(4) . .
O27 Ce2 O23 113.3(3) 1_655 .
O43 Ce2 O23 134.1(4) . .
O45 Ce2 O23 138.6(4) . .
O44 Ce2 O23 122.2(3) . .
O49 Ce2 O46 73.5(4) . .
O27 Ce2 O46 67.6(4) 1_655 .
O43 Ce2 O46 138.1(4) . .
O45 Ce2 O46 72.3(4) . .
O44 Ce2 O46 130.9(4) . .
O23 Ce2 O46 73.0(3) . .
O49 Ce2 O47 139.2(4) . .
O27 Ce2 O47 69.9(4) 1_655 .
O43 Ce2 O47 75.3(4) . .
O45 Ce2 O47 142.0(4) . .
O44 Ce2 O47 130.4(4) . .
O23 Ce2 O47 65.4(3) . .
O46 Ce2 O47 98.7(4) . .
O49 Ce2 O48 88.4(5) . .
O27 Ce2 O48 136.3(4) 1_655 .
O43 Ce2 O48 77.7(4) . .
O45 Ce2 O48 136.4(5) . .
O44 Ce2 O48 67.6(4) . .
O23 Ce2 O48 69.0(4) . .
O46 Ce2 O48 141.1(4) . .
O47 Ce2 O48 72.8(5) . .
O5 S1 O3 115.8(7) . .
O5 S1 O4 115.0(7) . .
O3 S1 O4 103.4(6) . .
O5 S1 C3 107.0(7) . .
O3 S1 C3 107.6(7) . .
O4 S1 C3 107.7(7) . .
O8 S2 O9 112.4(7) . .
O8 S2 O7 112.1(7) . .
O9 S2 O7 111.4(7) . .
O8 S2 C10 108.0(7) . .
O9 S2 C10 108.8(7) . .
O7 S2 C10 103.6(7) . .
O12 S3 O13 114.6(8) . .
O12 S3 O11 111.4(7) . .
O13 S3 O11 110.8(6) . .
O12 S3 C17 106.9(7) . .
O13 S3 C17 108.8(7) . .
O11 S3 C17 103.8(7) . .
O16 S4 O15 111.5(10) . .
O16 S4 O17 115.7(11) . .
O15 S4 O17 110.9(8) . .
O16 S4 C24 109.3(10) . .
O15 S4 C24 104.1(8) . .
O17 S4 C24 104.5(9) . .
O20 S5 O21 114.0(6) . .
O20 S5 O19 110.4(6) . .
O21 S5 O19 112.2(6) . .
O20 S5 C31 106.6(7) . .
O21 S5 C31 107.0(7) . .
O19 S5 C31 106.1(7) . .
O23 S6 O24 112.0(7) . .
O23 S6 O25 110.6(7) . .
O24 S6 O25 114.2(7) . .
O23 S6 C38 106.8(7) . .
O24 S6 C38 106.3(7) . .
O25 S6 C38 106.5(7) . .
O29 S7 O27 112.5(7) . .
O29 S7 O28 114.2(7) . .
O27 S7 O28 110.6(7) . .
O29 S7 C45 106.2(7) . .
O27 S7 C45 107.1(7) . .
O28 S7 C45 105.6(7) . .
O33 S8 O32 112.5(7) . .
O33 S8 O31 112.2(7) . .
O32 S8 O31 112.3(7) . .
O33 S8 C52 106.7(7) . .
O32 S8 C52 107.0(7) . .
O31 S8 C52 105.6(7) . .
S1 O3 U 100.6(6) . .
S1 O4 U 99.9(5) . .
C6 O6 H6 111.0 . .
S2 O7 U 137.9(7) . 1_556
C13 O10 H10 114.1 . .
S3 O11 U 144.1(7) . 1_456
C20 O14 H14 118.4 . .
S4 O15 U 150.3(8) . 1_455
C27 O18 H18 97.7 . .
S5 O19 Ce1 143.2(6) . .
C34 O22 H22 115.1 . .
S6 O23 Ce2 147.2(7) . .
C41 O26 H26 106.6 . .
S7 O27 Ce2 149.8(7) . 1_455
C48 O30 H30 111.6 . .
C55 O34 H34 109.8 . .
C2 C1 C6 118.3(14) . .
C2 C1 C28 119.5(14) . .
C6 C1 C28 122.2(15) . .
C3 C2 C1 120.6(15) . .
C3 C2 H2 119.7 . .
C1 C2 H2 119.7 . .
C2 C3 C4 122.7(15) . .
C2 C3 S1 119.2(12) . .
C4 C3 S1 118.1(12) . .
C3 C4 C5 118.3(13) . .
C3 C4 H4 120.9 . .
C5 C4 H4 120.9 . .
C6 C5 C4 117.7(13) . .
C6 C5 C7 121.4(14) . .
C4 C5 C7 120.8(13) . .
O6 C6 C1 119.3(13) . .
O6 C6 C5 118.1(13) . .
C1 C6 C5 122.4(14) . .
C5 C7 C8 114.6(13) . .
C5 C7 H7A 108.6 . .
C8 C7 H7A 108.6 . .
C5 C7 H7B 108.6 . .
C8 C7 H7B 108.6 . .
H7A C7 H7B 107.6 . .
C9 C8 C13 116.4(13) . .
C9 C8 C7 121.1(14) . .
C13 C8 C7 122.5(14) . .
C10 C9 C8 120.9(14) . .
C10 C9 H9 119.6 . .
C8 C9 H9 119.6 . .
C9 C10 C11 121.2(14) . .
C9 C10 S2 120.3(11) . .
C11 C10 S2 118.3(11) . .
C10 C11 C12 119.3(13) . .
C10 C11 H11 120.4 . .
C12 C11 H11 120.4 . .
C13 C12 C11 119.7(14) . .
C13 C12 C14 122.3(13) . .
C11 C12 C14 118.0(12) . .
C12 C13 O10 119.3(13) . .
C12 C13 C8 122.5(14) . .
O10 C13 C8 118.1(13) . .
C12 C14 C15 113.5(13) . .
C12 C14 H14A 108.9 . .
C15 C14 H14A 108.9 . .
C12 C14 H14B 108.9 . .
C15 C14 H14B 108.9 . .
H14A C14 H14B 107.7 . .
C16 C15 C20 119.2(13) . .
C16 C15 C14 120.9(14) . .
C20 C15 C14 119.9(14) . .
C15 C16 C17 120.5(13) . .
C15 C16 H16 119.8 . .
C17 C16 H16 119.8 . .
C16 C17 C18 121.5(13) . .
C16 C17 S3 120.3(12) . .
C18 C17 S3 118.2(11) . .
C17 C18 C19 119.5(14) . .
C17 C18 H18A 120.3 . .
C19 C18 H18A 120.3 . .
C18 C19 C20 117.6(14) . .
C18 C19 C21 120.3(14) . .
C20 C19 C21 122.0(15) . .
O14 C20 C15 119.8(13) . .
O14 C20 C19 118.8(14) . .
C15 C20 C19 121.4(14) . .
C19 C21 C22 113.1(13) . .
C19 C21 H21A 109.0 . .
C22 C21 H21A 109.0 . .
C19 C21 H21B 109.0 . .
C22 C21 H21B 109.0 . .
H21A C21 H21B 107.8 . .
C27 C22 C23 120.4(17) . .
C27 C22 C21 122.3(17) . .
C23 C22 C21 117.4(14) . .
C24 C23 C22 117.9(15) . .
C24 C23 H23 121.1 . .
C22 C23 H23 121.1 . .
C23 C24 C25 122.5(15) . .
C23 C24 S4 117.1(12) . .
C25 C24 S4 120.4(12) . .
C26 C25 C24 119.2(15) . .
C26 C25 H25 120.4 . .
C24 C25 H25 120.4 . .
C25 C26 C27 118.8(13) . .
C25 C26 C28 119.0(13) . .
C27 C26 C28 122.1(14) . .
C22 C27 O18 120.7(16) . .
C22 C27 C26 121.1(16) . .
O18 C27 C26 118.3(13) . .
C26 C28 C1 113.1(13) . .
C26 C28 H28A 109.0 . .
C1 C28 H28A 109.0 . .
C26 C28 H28B 109.0 . .
C1 C28 H28B 109.0 . .
H28A C28 H28B 107.8 . .
C34 C29 C30 115.3(14) . .
C34 C29 C56 123.2(14) . .
C30 C29 C56 121.5(13) . .
C31 C30 C29 120.5(14) . .
C31 C30 H30A 119.8 . .
C29 C30 H30A 119.8 . .
C32 C31 C30 121.6(15) . .
C32 C31 S5 121.1(12) . .
C30 C31 S5 117.2(12) . .
C31 C32 C33 120.1(14) . .
C31 C32 H32 119.9 . .
C33 C32 H32 119.9 . .
C32 C33 C34 119.2(14) . .
C32 C33 C35 118.6(12) . .
C34 C33 C35 122.0(14) . .
C33 C34 O22 121.2(15) . .
C33 C34 C29 123.2(15) . .
O22 C34 C29 115.6(14) . .
C36 C35 C33 109.5(12) . .
C36 C35 H35A 109.8 . .
C33 C35 H35A 109.8 . .
C36 C35 H35B 109.8 . .
C33 C35 H35B 109.8 . .
H35A C35 H35B 108.2 . .
C37 C36 C41 120.1(14) . .
C37 C36 C35 115.7(14) . .
C41 C36 C35 124.0(15) . .
C36 C37 C38 117.4(15) . .
C36 C37 H37 121.3 . .
C38 C37 H37 121.3 . .
C39 C38 C37 123.3(16) . .
C39 C38 S6 119.8(12) . .
C37 C38 S6 116.9(12) . .
C38 C39 C40 118.8(15) . .
C38 C39 H39 120.6 . .
C40 C39 H39 120.6 . .
C39 C40 C41 117.9(14) . .
C39 C40 C42 120.2(13) . .
C41 C40 C42 121.8(14) . .
C36 C41 O26 117.4(13) . .
C36 C41 C40 122.4(14) . .
O26 C41 C40 120.2(13) . .
C40 C42 C43 108.8(12) . .
C40 C42 H42A 109.9 . .
C43 C42 H42A 109.9 . .
C40 C42 H42B 109.9 . .
C43 C42 H42B 109.9 . .
H42A C42 H42B 108.3 . .
C48 C43 C44 118.6(14) . .
C48 C43 C42 122.3(14) . .
C44 C43 C42 119.0(13) . .
C45 C44 C43 119.4(14) . .
C45 C44 H44 120.3 . .
C43 C44 H44 120.3 . .
C44 C45 C46 121.2(15) . .
C44 C45 S7 119.6(12) . .
C46 C45 S7 118.8(12) . .
C47 C46 C45 119.2(13) . .
C47 C46 H46 120.4 . .
C45 C46 H46 120.4 . .
C46 C47 C48 119.1(14) . .
C46 C47 C49 118.6(12) . .
C48 C47 C49 122.2(13) . .
C43 C48 O30 116.9(12) . .
C43 C48 C47 122.5(14) . .
O30 C48 C47 120.5(13) . .
C47 C49 C50 112.2(12) . .
C47 C49 H49A 109.2 . .
C50 C49 H49A 109.2 . .
C47 C49 H49B 109.2 . .
C50 C49 H49B 109.2 . .
H49A C49 H49B 107.9 . .
C55 C50 C51 120.5(15) . .
C55 C50 C49 121.6(14) . .
C51 C50 C49 117.9(13) . .
C50 C51 C52 117.6(14) . .
C50 C51 H51 121.2 . .
C52 C51 H51 121.2 . .
C53 C52 C51 121.2(14) . .
C53 C52 S8 120.0(12) . .
C51 C52 S8 118.8(11) . .
C52 C53 C54 121.1(14) . .
C52 C53 H53 119.4 . .
C54 C53 H53 119.4 . .
C55 C54 C53 119.4(13) . .
C55 C54 C56 121.0(13) . .
C53 C54 C56 119.6(13) . .
C54 C55 O34 123.0(15) . .
C54 C55 C50 120.2(15) . .
O34 C55 C50 116.8(15) . .
C29 C56 C54 113.3(12) . .
C29 C56 H56A 108.9 . .
C54 C56 H56A 108.9 . .
C29 C56 H56B 108.9 . .
C54 C56 H56B 108.9 . .
H56A C56 H56B 107.7 . .

loop_
_geom_bond_atom_site_label_1
_geom_bond_atom_site_label_2
_geom_bond_distance
_geom_bond_site_symmetry_2
U O2 1.723(13) .
U O1 1.741(14) .
U O15 2.297(11) 1_655
U O11 2.345(10) 1_654
U O7 2.369(10) 1_554
U O3 2.498(11) .
U O4 2.508(9) .
Ce1 O42 2.504(11) .
Ce1 O41 2.508(12) .
Ce1 O35 2.512(11) .
Ce1 O37 2.513(11) .
Ce1 O19 2.521(11) .
Ce1 O36 2.542(12) .
Ce1 O38 2.551(12) .
Ce1 O39 2.573(11) .
Ce1 O40 2.589(10) .
Ce2 O49 2.511(11) .
Ce2 O27 2.515(10) 1_655
Ce2 O43 2.525(10) .
Ce2 O45 2.531(12) .
Ce2 O44 2.545(11) .
Ce2 O23 2.555(10) .
Ce2 O46 2.556(11) .
Ce2 O47 2.557(11) .
Ce2 O48 2.562(12) .
S1 O5 1.437(11) .
S1 O3 1.484(12) .
S1 O4 1.494(10) .
S1 C3 1.763(16) .
S2 O8 1.435(10) .
S2 O9 1.441(12) .
S2 O7 1.448(12) .
S2 C10 1.754(15) .
S3 O12 1.434(11) .
S3 O13 1.459(12) .
S3 O11 1.490(11) .
S3 C17 1.761(15) .
S4 O16 1.405(18) .
S4 O15 1.514(12) .
S4 O17 1.517(17) .
S4 C24 1.755(16) .
S5 O20 1.435(11) .
S5 O21 1.441(10) .
S5 O19 1.477(10) .
S5 C31 1.785(16) .
S6 O23 1.437(10) .
S6 O24 1.454(11) .
S6 O25 1.456(12) .
S6 C38 1.789(17) .
S7 O29 1.426(12) .
S7 O27 1.439(10) .
S7 O28 1.470(12) .
S7 C45 1.740(17) .
S8 O33 1.435(12) .
S8 O32 1.445(11) .
S8 O31 1.461(11) .
S8 C52 1.771(15) .
O6 C6 1.365(18) .
O6 H6 0.8709 .
O7 U 2.369(10) 1_556
O10 C13 1.362(18) .
O10 H10 0.8776 .
O11 U 2.345(10) 1_456
O14 C20 1.351(19) .
O14 H14 0.8788 .
O15 U 2.297(11) 1_455
O18 C27 1.38(2) .
O18 H18 0.9204 .
O22 C34 1.38(2) .
O22 H22 0.8878 .
O26 C41 1.395(18) .
O26 H26 0.9171 .
O27 Ce2 2.515(10) 1_455
O30 C48 1.379(18) .
O30 H30 0.8770 .
O34 C55 1.38(2) .
O34 H34 0.8589 .
C1 C2 1.39(2) .
C1 C6 1.39(2) .
C1 C28 1.53(2) .
C2 C3 1.35(2) .
C2 H2 0.9300 .
C3 C4 1.41(2) .
C4 C5 1.41(2) .
C4 H4 0.9300 .
C5 C6 1.412(19) .
C5 C7 1.48(2) .
C7 C8 1.50(2) .
C7 H7A 0.9700 .
C7 H7B 0.9700 .
C8 C9 1.40(2) .
C8 C13 1.43(2) .
C9 C10 1.38(2) .
C9 H9 0.9300 .
C10 C11 1.39(2) .
C11 C12 1.39(2) .
C11 H11 0.9300 .
C12 C13 1.36(2) .
C12 C14 1.515(19) .
C14 C15 1.518(19) .
C14 H14A 0.9700 .
C14 H14B 0.9700 .
C15 C16 1.36(2) .
C15 C20 1.42(2) .
C16 C17 1.39(2) .
C16 H16 0.9300 .
C17 C18 1.40(2) .
C18 C19 1.41(2) .
C18 H18A 0.9300 .
C19 C20 1.42(2) .
C19 C21 1.49(2) .
C21 C22 1.55(2) .
C21 H21A 0.9700 .
C21 H21B 0.9700 .
C22 C27 1.37(2) .
C22 C23 1.40(2) .
C23 C24 1.38(2) .
C23 H23 0.9300 .
C24 C25 1.41(2) .
C25 C26 1.36(2) .
C25 H25 0.9300 .
C26 C27 1.44(2) .
C26 C28 1.50(2) .
C28 H28A 0.9700 .
C28 H28B 0.9700 .
C29 C34 1.41(2) .
C29 C30 1.42(2) .
C29 C56 1.47(2) .
C30 C31 1.38(2) .
C30 H30A 0.9300 .
C31 C32 1.36(2) .
C32 C33 1.37(2) .
C32 H32 0.9300 .
C33 C34 1.37(2) .
C33 C35 1.58(2) .
C35 C36 1.49(2) .
C35 H35A 0.9700 .
C35 H35B 0.9700 .
C36 C37 1.37(2) .
C36 C41 1.38(2) .
C37 C38 1.45(2) .
C37 H37 0.9300 .
C38 C39 1.37(2) .
C39 C40 1.40(2) .
C39 H39 0.9300 .
C40 C41 1.44(2) .
C40 C42 1.52(2) .
C42 C43 1.55(2) .
C42 H42A 0.9700 .
C42 H42B 0.9700 .
C43 C48 1.38(2) .
C43 C44 1.41(2) .
C44 C45 1.40(2) .
C44 H44 0.9300 .
C45 C46 1.42(2) .
C46 C47 1.38(2) .
C46 H46 0.9300 .
C47 C48 1.415(19) .
C47 C49 1.51(2) .
C49 C50 1.54(2) .
C49 H49A 0.9700 .
C49 H49B 0.9700 .
C50 C55 1.40(2) .
C50 C51 1.40(2) .
C51 C52 1.40(2) .
C51 H51 0.9300 .
C52 C53 1.36(2) .
C53 C54 1.39(2) .
C53 H53 0.9300 .
C54 C55 1.37(2) .
C54 C56 1.558(19) .
C56 H56A 0.9700 .
C56 H56B 0.9700 .

loop_
_geom_hbond_atom_site_label_D
_geom_hbond_atom_site_label_H
_geom_hbond_atom_site_label_A
_geom_hbond_distance_DH
_geom_hbond_distance_HA
_geom_hbond_distance_DA
_geom_hbond_angle_DHA
O6 H6 O10 0.87 1.86 2.689(15) 158.3
O10 H10 O14 0.88 1.79 2.643(15) 165.3
O14 H14 O18 0.88 1.79 2.662(15) 173.4
O18 H18 O6 0.92 1.80 2.642(15) 151.6
O22 H22 O26 0.89 1.87 2.725(16) 160.2
O26 H26 O30 0.92 1.82 2.721(15) 165.8
O30 H30 O34 0.88 1.83 2.701(16) 175.0
O34 H34 O22 0.86 1.88 2.679(16) 153.6
